data_7159815
loop_
_publ_author_name
'Chen, Siyi'
'Liang, Peiyao'
'Cai, Yilin'
'Zhou, Liejin'
'Wang, Shoulei'

_publ_section_title
;
 Substrate-directed divergent annulations of sulfur ylides: synthesis of
 functionalized bispirocyclopentane and bispirocyclopropane derivatives.
;
_journal_issue 11
_journal_name_full 'Organic &amp; biomolecular chemistry'
_journal_page_first 2197
_journal_page_last 2202
_journal_paper_doi 10.1039/d4ob00146j
_journal_volume 22
_journal_year 2024
_chemical_formula_sum 'C23 H20 N2 O4'
_chemical_formula_weight 388.41
_space_group_crystal_system monoclinic
_space_group_IT_number 14
_space_group_name_Hall '-P 2ybc'
_space_group_name_H-M_alt 'P 1 21/c 1'
_atom_sites_solution_hydrogens geom
_audit_creation_method SHELXL-2018/3
_audit_update_record
;
2023-11-01 deposited with the CCDC.	2024-02-20 downloaded from the CCDC.
;
_cell_angle_alpha 90
_cell_angle_beta 110.5020(10)
_cell_angle_gamma 90
_cell_formula_units_Z 4
_cell_length_a 10.2901(2)
_cell_length_b 22.9799(5)
_cell_length_c 8.7583(2)
_cell_measurement_temperature 301(2)
_cell_volume 1939.86(7)
_computing_structure_refinement 'SHELXL-2018/3 (Sheldrick, 2018)'
_computing_structure_solution 'SHELXT 2018/2 (Sheldrick, 2018)'
_diffrn_ambient_temperature 301(2)
_diffrn_measured_fraction_theta_full 0.996
_diffrn_measured_fraction_theta_max 0.995
_diffrn_radiation_type CuK\a
_diffrn_radiation_wavelength 1.54178
_diffrn_reflns_av_R_equivalents 0.0542
_diffrn_reflns_av_unetI/netI 0.0333
_diffrn_reflns_Laue_measured_fraction_full 0.996
_diffrn_reflns_Laue_measured_fraction_max 0.995
_diffrn_reflns_limit_h_max 12
_diffrn_reflns_limit_h_min -12
_diffrn_reflns_limit_k_max 27
_diffrn_reflns_limit_k_min -19
_diffrn_reflns_limit_l_max 10
_diffrn_reflns_limit_l_min -10
_diffrn_reflns_number 20558
_diffrn_reflns_point_group_measured_fraction_full 0.996
_diffrn_reflns_point_group_measured_fraction_max 0.995
_diffrn_reflns_theta_full 67.679
_diffrn_reflns_theta_max 68.341
_diffrn_reflns_theta_min 3.847
_exptl_absorpt_coefficient_mu 0.751
_exptl_crystal_density_diffrn 1.330
_exptl_crystal_F_000 816
_exptl_crystal_size_max 0.170
_exptl_crystal_size_mid 0.130
_exptl_crystal_size_min 0.120
_refine_diff_density_max 0.292
_refine_diff_density_min -0.208
_refine_diff_density_rms 0.033
_refine_ls_extinction_method none
_refine_ls_goodness_of_fit_ref 1.042
_refine_ls_hydrogen_treatment constr
_refine_ls_matrix_type full
_refine_ls_number_parameters 265
_refine_ls_number_reflns 3554
_refine_ls_number_restraints 0
_refine_ls_restrained_S_all 1.042
_refine_ls_R_factor_all 0.0646
_refine_ls_R_factor_gt 0.0496
_refine_ls_shift/su_max 0.000
_refine_ls_shift/su_mean 0.000
_refine_ls_structure_factor_coef Fsqd
_refine_ls_weighting_details 'w=1/[\s^2^(Fo^2^)+(0.0670P)^2^+0.4673P] where P=(Fo^2^+2Fc^2^)/3'
_refine_ls_weighting_scheme calc
_refine_ls_wR_factor_gt 0.1301
_refine_ls_wR_factor_ref 0.1437
_reflns_Friedel_coverage 0.000
_reflns_number_gt 2767
_reflns_number_total 3554
_reflns_threshold_expression 'I > 2\s(I)'
_cod_data_source_file d4ob00146j2.cif
_cod_data_source_block 2023042001_0m
_cod_depositor_comments 'Adding full bibliography for 7159814--7159815.cif.'
_cod_original_sg_symbol_H-M 'P 21/c'
_cod_database_code 7159815
_shelx_shelxl_version_number 2018/3
_shelx_space_group_comment
;
The symmetry employed for this shelxl refinement is uniquely defined
by the following loop, which should always be used as a source of
symmetry information in preference to the above space-group names.
They are only intended as comments.
;
_shelx_estimated_absorpt_t_min 0.883
_shelx_estimated_absorpt_t_max 0.915

loop_
_space_group_symop_operation_xyz
'x, y, z'
'-x, y+1/2, -z+1/2'
'-x, -y, -z'
'x, -y-1/2, z-1/2'

loop_
_atom_site_label
_atom_site_type_symbol
_atom_site_fract_x
_atom_site_fract_y
_atom_site_fract_z
_atom_site_U_iso_or_equiv
_atom_site_adp_type
_atom_site_occupancy
_atom_site_site_symmetry_order
_atom_site_calc_flag
_atom_site_refinement_flags_posn
_atom_site_refinement_flags_adp
_atom_site_refinement_flags_occupancy
_atom_site_disorder_assembly
_atom_site_disorder_group
O1 O 0.94499(16) 0.57857(7) 0.60611(19) 0.0684(4) Uani 1 1 d . . . . .
O2 O 0.42547(16) 0.65772(8) 0.5181(2) 0.0744(5) Uani 1 1 d . . . . .
N1 N 0.83129(18) 0.59521(7) 0.3346(2) 0.0578(4) Uani 1 1 d . . . . .
O4 O 1.05184(18) 0.78015(9) 1.0699(2) 0.0894(6) Uani 1 1 d . . . . .
N2 N 0.4493(2) 0.56652(9) 0.6305(2) 0.0725(6) Uani 1 1 d . . . . .
C4 C 0.64669(19) 0.65136(8) 0.3336(2) 0.0493(4) Uani 1 1 d . . . . .
C9 C 0.72142(19) 0.63140(8) 0.5040(2) 0.0499(4) Uani 1 1 d . . . . .
C10 C 0.73189(19) 0.66559(8) 0.6566(2) 0.0499(4) Uani 1 1 d . . . . .
H10 H 0.672339 0.700142 0.634419 0.060 Uiso 1 1 calc R U . . .
O3 O 1.1078(3) 0.68664(11) 1.0709(3) 0.1204(8) Uani 1 1 d . . . . .
C5 C 0.7168(2) 0.62761(8) 0.2379(2) 0.0528(5) Uani 1 1 d . . . . .
C8 C 0.8466(2) 0.59848(8) 0.4956(2) 0.0533(5) Uani 1 1 d . . . . .
C23 C 0.6852(2) 0.55294(9) 0.7192(2) 0.0583(5) Uani 1 1 d . . . . .
C11 C 0.8612(2) 0.67293(9) 0.7938(2) 0.0544(5) Uani 1 1 d . . . . .
H11 H 0.922191 0.641608 0.823223 0.065 Uiso 1 1 calc R U . . .
C3 C 0.5345(2) 0.68719(9) 0.2615(2) 0.0590(5) Uani 1 1 d . . . . .
H3 H 0.487631 0.704246 0.323450 0.071 Uiso 1 1 calc R U . . .
C16 C 0.4957(2) 0.61551(10) 0.5792(2) 0.0605(5) Uani 1 1 d . . . . .
C22 C 0.8055(3) 0.52338(10) 0.8049(3) 0.0684(6) Uani 1 1 d . . . . .
H22 H 0.891336 0.538253 0.811320 0.082 Uiso 1 1 calc R U . . .
C15 C 0.6512(2) 0.60861(9) 0.6252(2) 0.0519(5) Uani 1 1 d . . . . .
C12 C 0.8964(2) 0.72116(10) 0.8779(3) 0.0618(5) Uani 1 1 d . . . . .
H12 H 0.837096 0.753046 0.850224 0.074 Uiso 1 1 calc R U . . .
C6 C 0.6748(3) 0.63718(10) 0.0723(3) 0.0676(6) Uani 1 1 d . . . . .
H6 H 0.721561 0.620348 0.009811 0.081 Uiso 1 1 calc R U . . .
C2 C 0.4924(2) 0.69751(10) 0.0947(3) 0.0676(6) Uani 1 1 d . . . . .
H2 H 0.416677 0.721617 0.045178 0.081 Uiso 1 1 calc R U . . .
C18 C 0.5584(3) 0.52983(10) 0.7162(3) 0.0695(6) Uani 1 1 d . . . . .
C13 C 1.0296(3) 0.72565(12) 1.0167(3) 0.0715(6) Uani 1 1 d . . . . .
C1 C 0.5609(3) 0.67263(11) 0.0022(3) 0.0730(6) Uani 1 1 d . . . . .
H1 H 0.530277 0.679719 -0.109375 0.088 Uiso 1 1 calc R U . . .
C7 C 0.9334(3) 0.56848(13) 0.2769(3) 0.0847(8) Uani 1 1 d . . . . .
H7A H 0.886989 0.544914 0.183032 0.127 Uiso 1 1 calc R U . . .
H7B H 0.994708 0.544571 0.361468 0.127 Uiso 1 1 calc R U . . .
H7C H 0.985917 0.598275 0.247898 0.127 Uiso 1 1 calc R U . . .
C21 C 0.7974(4) 0.47108(11) 0.8816(3) 0.0859(8) Uani 1 1 d . . . . .
H21 H 0.878370 0.450922 0.938028 0.103 Uiso 1 1 calc R U . . .
C19 C 0.5507(4) 0.47822(13) 0.7939(4) 0.0968(10) Uani 1 1 d . . . . .
H19 H 0.465657 0.463573 0.791302 0.116 Uiso 1 1 calc R U . . .
C17 C 0.3044(3) 0.55809(16) 0.6122(4) 0.1044(10) Uani 1 1 d . . . . .
H17A H 0.295791 0.557390 0.717876 0.157 Uiso 1 1 calc R U . . .
H17B H 0.272021 0.521876 0.557525 0.157 Uiso 1 1 calc R U . . .
H17C H 0.249876 0.589459 0.549298 0.157 Uiso 1 1 calc R U . . .
C20 C 0.6729(5) 0.44900(13) 0.8755(4) 0.1051(11) Uani 1 1 d . . . . .
H20 H 0.669983 0.413847 0.926833 0.126 Uiso 1 1 calc R U . . .
C14 C 1.1827(3) 0.78849(18) 1.2070(4) 0.1137(12) Uani 1 1 d . . . . .
H14A H 1.257142 0.793615 1.165976 0.171 Uiso 1 1 calc R U . . .
H14B H 1.200873 0.754952 1.276661 0.171 Uiso 1 1 calc R U . . .
H14C H 1.175679 0.822345 1.267802 0.171 Uiso 1 1 calc R U . . .

loop_
_atom_site_aniso_label
_atom_site_aniso_U_11
_atom_site_aniso_U_22
_atom_site_aniso_U_33
_atom_site_aniso_U_23
_atom_site_aniso_U_13
_atom_site_aniso_U_12
O1 0.0675(9) 0.0750(10) 0.0667(9) 0.0099(7) 0.0286(8) 0.0182(7)
O2 0.0581(9) 0.0900(12) 0.0802(11) -0.0046(9) 0.0306(8) 0.0046(8)
N1 0.0629(10) 0.0608(10) 0.0592(10) -0.0022(8) 0.0333(8) 0.0058(8)
O4 0.0761(11) 0.0998(13) 0.0903(12) -0.0386(10) 0.0265(9) -0.0223(9)
N2 0.0707(12) 0.0831(14) 0.0720(12) -0.0194(10) 0.0355(10) -0.0283(10)
C4 0.0559(10) 0.0472(10) 0.0483(10) -0.0048(8) 0.0226(8) -0.0064(8)
C9 0.0538(10) 0.0514(10) 0.0494(10) -0.0029(8) 0.0242(8) -0.0008(8)
C10 0.0538(10) 0.0496(10) 0.0504(10) -0.0047(8) 0.0233(8) 0.0007(8)
O3 0.1067(16) 0.1058(17) 0.1059(16) -0.0074(13) -0.0165(13) 0.0142(13)
C5 0.0612(11) 0.0504(10) 0.0531(10) -0.0057(8) 0.0281(9) -0.0067(9)
C8 0.0588(11) 0.0502(11) 0.0574(11) 0.0005(9) 0.0286(9) 0.0006(9)
C23 0.0792(13) 0.0542(11) 0.0497(10) -0.0092(9) 0.0330(10) -0.0088(10)
C11 0.0570(11) 0.0568(11) 0.0517(10) -0.0005(9) 0.0218(9) 0.0019(9)
C3 0.0632(12) 0.0582(12) 0.0570(11) -0.0036(9) 0.0227(10) 0.0040(9)
C16 0.0618(12) 0.0739(14) 0.0528(11) -0.0164(10) 0.0287(10) -0.0102(11)
C22 0.0920(16) 0.0605(13) 0.0595(12) 0.0026(10) 0.0350(12) 0.0031(11)
C15 0.0573(11) 0.0560(11) 0.0492(10) -0.0069(8) 0.0272(8) -0.0050(9)
C12 0.0600(12) 0.0650(13) 0.0615(12) -0.0116(10) 0.0226(10) -0.0012(10)
C6 0.0845(15) 0.0739(14) 0.0549(12) -0.0047(10) 0.0374(11) -0.0040(12)
C2 0.0736(14) 0.0642(13) 0.0588(12) 0.0040(10) 0.0154(11) 0.0005(11)
C18 0.0913(16) 0.0654(14) 0.0590(12) -0.0180(10) 0.0354(12) -0.0247(12)
C13 0.0692(14) 0.0847(17) 0.0632(13) -0.0185(12) 0.0267(11) -0.0125(13)
C1 0.0920(17) 0.0770(15) 0.0487(11) 0.0027(10) 0.0229(12) -0.0035(13)
C7 0.0866(17) 0.102(2) 0.0843(16) -0.0035(14) 0.0537(14) 0.0220(15)
C21 0.130(2) 0.0602(14) 0.0730(15) 0.0058(12) 0.0421(16) 0.0034(15)
C19 0.129(3) 0.0784(18) 0.095(2) -0.0125(16) 0.0533(19) -0.0484(19)
C17 0.0783(17) 0.124(3) 0.120(2) -0.023(2) 0.0465(17) -0.0431(17)
C20 0.165(3) 0.0667(17) 0.089(2) 0.0073(15) 0.052(2) -0.024(2)
C14 0.0823(19) 0.157(3) 0.097(2) -0.051(2) 0.0253(16) -0.042(2)

loop_
_atom_type_symbol
_atom_type_description
_atom_type_scat_dispersion_real
_atom_type_scat_dispersion_imag
_atom_type_scat_source
C C 0.0181 0.0091 'International Tables Vol C Tables 4.2.6.8 and 6.1.1.4'
H H 0.0000 0.0000 'International Tables Vol C Tables 4.2.6.8 and 6.1.1.4'
N N 0.0311 0.0180 'International Tables Vol C Tables 4.2.6.8 and 6.1.1.4'
O O 0.0492 0.0322 'International Tables Vol C Tables 4.2.6.8 and 6.1.1.4'

loop_
_geom_angle_atom_site_label_1
_geom_angle_atom_site_label_2
_geom_angle_atom_site_label_3
_geom_angle
_geom_angle_site_symmetry_1
_geom_angle_site_symmetry_3
_geom_angle_publ_flag
C8 N1 C5 111.34(15) . . ?
C8 N1 C7 123.18(19) . . ?
C5 N1 C7 124.90(18) . . ?
C13 O4 C14 113.9(2) . . ?
C16 N2 C18 111.62(19) . . ?
C16 N2 C17 122.6(2) . . ?
C18 N2 C17 125.4(2) . . ?
C3 C4 C5 119.00(18) . . ?
C3 C4 C9 134.27(17) . . ?
C5 C4 C9 106.69(16) . . ?
C4 C9 C8 104.68(15) . . ?
C4 C9 C10 124.98(16) . . ?
C8 C9 C10 120.00(16) . . ?
C4 C9 C15 125.54(16) . . ?
C8 C9 C15 117.82(16) . . ?
C10 C9 C15 59.05(12) . . ?
C11 C10 C9 123.18(16) . . ?
C11 C10 C15 122.11(17) . . ?
C9 C10 C15 62.02(12) . . ?
C11 C10 H10 113.4 . . ?
C9 C10 H10 113.4 . . ?
C15 C10 H10 113.4 . . ?
C6 C5 C4 122.2(2) . . ?
C6 C5 N1 127.48(18) . . ?
C4 C5 N1 110.33(16) . . ?
O1 C8 N1 124.27(18) . . ?
O1 C8 C9 129.18(18) . . ?
N1 C8 C9 106.54(16) . . ?
C22 C23 C18 118.4(2) . . ?
C22 C23 C15 135.5(2) . . ?
C18 C23 C15 106.1(2) . . ?
C12 C11 C10 123.7(2) . . ?
C12 C11 H11 118.2 . . ?
C10 C11 H11 118.2 . . ?
C4 C3 C2 119.12(19) . . ?
C4 C3 H3 120.4 . . ?
C2 C3 H3 120.4 . . ?
O2 C16 N2 125.6(2) . . ?
O2 C16 C15 127.6(2) . . ?
N2 C16 C15 106.6(2) . . ?
C23 C22 C21 119.5(3) . . ?
C23 C22 H22 120.2 . . ?
C21 C22 H22 120.2 . . ?
C23 C15 C16 104.96(17) . . ?
C23 C15 C10 128.90(17) . . ?
C16 C15 C10 114.60(17) . . ?
C23 C15 C9 125.69(16) . . ?
C16 C15 C9 118.65(17) . . ?
C10 C15 C9 58.93(12) . . ?
C11 C12 C13 120.9(2) . . ?
C11 C12 H12 119.5 . . ?
C13 C12 H12 119.5 . . ?
C5 C6 C1 117.8(2) . . ?
C5 C6 H6 121.1 . . ?
C1 C6 H6 121.1 . . ?
C1 C2 C3 120.9(2) . . ?
C1 C2 H2 119.6 . . ?
C3 C2 H2 119.6 . . ?
C19 C18 N2 127.5(3) . . ?
C19 C18 C23 122.0(3) . . ?
N2 C18 C23 110.5(2) . . ?
O3 C13 O4 124.2(2) . . ?
O3 C13 C12 125.3(2) . . ?
O4 C13 C12 110.4(2) . . ?
C2 C1 C6 121.0(2) . . ?
C2 C1 H1 119.5 . . ?
C6 C1 H1 119.5 . . ?
N1 C7 H7A 109.5 . . ?
N1 C7 H7B 109.5 . . ?
H7A C7 H7B 109.5 . . ?
N1 C7 H7C 109.5 . . ?
H7A C7 H7C 109.5 . . ?
H7B C7 H7C 109.5 . . ?
C20 C21 C22 121.1(3) . . ?
C20 C21 H21 119.4 . . ?
C22 C21 H21 119.4 . . ?
C18 C19 C20 118.1(3) . . ?
C18 C19 H19 120.9 . . ?
C20 C19 H19 120.9 . . ?
N2 C17 H17A 109.5 . . ?
N2 C17 H17B 109.5 . . ?
H17A C17 H17B 109.5 . . ?
N2 C17 H17C 109.5 . . ?
H17A C17 H17C 109.5 . . ?
H17B C17 H17C 109.5 . . ?
C21 C20 C19 120.8(3) . . ?
C21 C20 H20 119.6 . . ?
C19 C20 H20 119.6 . . ?
O4 C14 H14A 109.5 . . ?
O4 C14 H14B 109.5 . . ?
H14A C14 H14B 109.5 . . ?
O4 C14 H14C 109.5 . . ?
H14A C14 H14C 109.5 . . ?
H14B C14 H14C 109.5 . . ?

loop_
_geom_bond_atom_site_label_1
_geom_bond_atom_site_label_2
_geom_bond_distance
_geom_bond_site_symmetry_2
_geom_bond_publ_flag
O1 C8 1.218(2) . ?
O2 C16 1.216(3) . ?
N1 C8 1.365(3) . ?
N1 C5 1.400(3) . ?
N1 C7 1.452(3) . ?
O4 C13 1.328(3) . ?
O4 C14 1.469(3) . ?
N2 C16 1.359(3) . ?
N2 C18 1.395(3) . ?
N2 C17 1.455(3) . ?
C4 C3 1.378(3) . ?
C4 C5 1.394(3) . ?
C4 C9 1.492(3) . ?
C9 C8 1.518(3) . ?
C9 C10 1.521(2) . ?
C9 C15 1.568(2) . ?
C10 C11 1.457(3) . ?
C10 C15 1.523(3) . ?
C10 H10 0.9800 . ?
O3 C13 1.187(3) . ?
C5 C6 1.379(3) . ?
C23 C22 1.380(3) . ?
C23 C18 1.401(3) . ?
C23 C15 1.495(3) . ?
C11 C12 1.310(3) . ?
C11 H11 0.9300 . ?
C3 C2 1.391(3) . ?
C3 H3 0.9300 . ?
C16 C15 1.515(3) . ?
C22 C21 1.394(3) . ?
C22 H22 0.9300 . ?
C12 C13 1.483(3) . ?
C12 H12 0.9300 . ?
C6 C1 1.382(3) . ?
C6 H6 0.9300 . ?
C2 C1 1.371(3) . ?
C2 H2 0.9300 . ?
C18 C19 1.383(4) . ?
C1 H1 0.9300 . ?
C7 H7A 0.9600 . ?
C7 H7B 0.9600 . ?
C7 H7C 0.9600 . ?
C21 C20 1.361(5) . ?
C21 H21 0.9300 . ?
C19 C20 1.384(5) . ?
C19 H19 0.9300 . ?
C17 H17A 0.9600 . ?
C17 H17B 0.9600 . ?
C17 H17C 0.9600 . ?
C20 H20 0.9300 . ?
C14 H14A 0.9600 . ?
C14 H14B 0.9600 . ?
C14 H14C 0.9600 . ?

loop_
_geom_torsion_atom_site_label_1
_geom_torsion_atom_site_label_2
_geom_torsion_atom_site_label_3
_geom_torsion_atom_site_label_4
_geom_torsion
_geom_torsion_site_symmetry_1
_geom_torsion_site_symmetry_2
_geom_torsion_site_symmetry_3
_geom_torsion_site_symmetry_4
_geom_torsion_publ_flag
C3 C4 C9 C8 -173.0(2) . . . . ?
C5 C4 C9 C8 4.56(19) . . . . ?
C3 C4 C9 C10 -28.5(3) . . . . ?
C5 C4 C9 C10 149.06(18) . . . . ?
C3 C4 C9 C15 45.8(3) . . . . ?
C5 C4 C9 C15 -136.69(18) . . . . ?
C4 C9 C10 C11 -134.1(2) . . . . ?
C8 C9 C10 C11 5.4(3) . . . . ?
C15 C9 C10 C11 111.8(2) . . . . ?
C4 C9 C10 C15 114.1(2) . . . . ?
C8 C9 C10 C15 -106.39(19) . . . . ?
C3 C4 C5 C6 -2.3(3) . . . . ?
C9 C4 C5 C6 179.75(19) . . . . ?
C3 C4 C5 N1 176.86(17) . . . . ?
C9 C4 C5 N1 -1.1(2) . . . . ?
C8 N1 C5 C6 175.8(2) . . . . ?
C7 N1 C5 C6 4.3(3) . . . . ?
C8 N1 C5 C4 -3.3(2) . . . . ?
C7 N1 C5 C4 -174.8(2) . . . . ?
C5 N1 C8 O1 -173.13(19) . . . . ?
C7 N1 C8 O1 -1.5(3) . . . . ?
C5 N1 C8 C9 6.1(2) . . . . ?
C7 N1 C8 C9 177.8(2) . . . . ?
C4 C9 C8 O1 172.7(2) . . . . ?
C10 C9 C8 O1 26.0(3) . . . . ?
C15 C9 C8 O1 -42.4(3) . . . . ?
C4 C9 C8 N1 -6.5(2) . . . . ?
C10 C9 C8 N1 -153.15(17) . . . . ?
C15 C9 C8 N1 138.37(17) . . . . ?
C9 C10 C11 C12 141.9(2) . . . . ?
C15 C10 C11 C12 -142.6(2) . . . . ?
C5 C4 C3 C2 1.6(3) . . . . ?
C9 C4 C3 C2 178.9(2) . . . . ?
C18 N2 C16 O2 -171.3(2) . . . . ?
C17 N2 C16 O2 2.2(4) . . . . ?
C18 N2 C16 C15 4.5(2) . . . . ?
C17 N2 C16 C15 177.9(2) . . . . ?
C18 C23 C22 C21 1.7(3) . . . . ?
C15 C23 C22 C21 179.1(2) . . . . ?
C22 C23 C15 C16 -174.4(2) . . . . ?
C18 C23 C15 C16 3.2(2) . . . . ?
C22 C23 C15 C10 -34.1(3) . . . . ?
C18 C23 C15 C10 143.48(19) . . . . ?
C22 C23 C15 C9 42.2(3) . . . . ?
C18 C23 C15 C9 -140.23(19) . . . . ?
O2 C16 C15 C23 171.0(2) . . . . ?
N2 C16 C15 C23 -4.7(2) . . . . ?
O2 C16 C15 C10 24.2(3) . . . . ?
N2 C16 C15 C10 -151.51(16) . . . . ?
O2 C16 C15 C9 -42.5(3) . . . . ?
N2 C16 C15 C9 141.86(17) . . . . ?
C11 C10 C15 C23 -0.6(3) . . . . ?
C9 C10 C15 C23 112.9(2) . . . . ?
C11 C10 C15 C16 136.67(18) . . . . ?
C9 C10 C15 C16 -109.86(18) . . . . ?
C11 C10 C15 C9 -113.47(19) . . . . ?
C4 C9 C15 C23 128.8(2) . . . . ?
C8 C9 C15 C23 -8.0(3) . . . . ?
C10 C9 C15 C23 -118.0(2) . . . . ?
C4 C9 C15 C16 -10.2(3) . . . . ?
C8 C9 C15 C16 -146.98(18) . . . . ?
C10 C9 C15 C16 102.98(19) . . . . ?
C4 C9 C15 C10 -113.2(2) . . . . ?
C8 C9 C15 C10 110.04(19) . . . . ?
C10 C11 C12 C13 179.77(19) . . . . ?
C4 C5 C6 C1 1.4(3) . . . . ?
N1 C5 C6 C1 -177.6(2) . . . . ?
C4 C3 C2 C1 -0.1(3) . . . . ?
C16 N2 C18 C19 175.9(2) . . . . ?
C17 N2 C18 C19 2.7(4) . . . . ?
C16 N2 C18 C23 -2.5(2) . . . . ?
C17 N2 C18 C23 -175.7(2) . . . . ?
C22 C23 C18 C19 -1.1(3) . . . . ?
C15 C23 C18 C19 -179.2(2) . . . . ?
C22 C23 C18 N2 177.42(18) . . . . ?
C15 C23 C18 N2 -0.7(2) . . . . ?
C14 O4 C13 O3 -1.3(4) . . . . ?
C14 O4 C13 C12 -179.5(2) . . . . ?
C11 C12 C13 O3 -6.3(4) . . . . ?
C11 C12 C13 O4 171.8(2) . . . . ?
C3 C2 C1 C6 -0.8(4) . . . . ?
C5 C6 C1 C2 0.2(4) . . . . ?
C23 C22 C21 C20 -0.9(4) . . . . ?
N2 C18 C19 C20 -178.6(2) . . . . ?
C23 C18 C19 C20 -0.4(4) . . . . ?
C22 C21 C20 C19 -0.6(4) . . . . ?
C18 C19 C20 C21 1.2(4) . . . . ?
